data_7041560
loop_
_publ_author_name
'Kilpatrick, Alexander F. R.'
'Cloke, F Geoffrey N'

_publ_section_title
;
 A base-free synthetic route to anti-bimetallic lanthanide pentalene
 complexes.
;
_journal_issue 17
_journal_name_full 'Dalton transactions (Cambridge, England : 2003)'
_journal_page_first 5587
_journal_page_last 5597
_journal_paper_doi 10.1039/c6dt04475a
_journal_volume 46
_journal_year 2017
_chemical_formula_moiety 'C46 H76 Eu2 Si2, C7 H8'
_chemical_formula_sum 'C53 H84 Eu2 Si2'
_chemical_formula_weight 1081.30
_chemical_name_systematic
;
 ? 
;
_space_group_crystal_system monoclinic
_space_group_IT_number 14
_space_group_name_Hall '-P 2yn'
_space_group_name_H-M_alt 'P 1 21/n 1'
_symmetry_space_group_name_Hall '-P 2yn'
_symmetry_space_group_name_H-M 'P 1 21/n 1'
_atom_sites_solution_hydrogens geom
_audit_creation_date 2016-12-19
_audit_creation_method
;
Olex2 1.2
(compiled 2016.11.30 svn.r3356 for OlexSys, GUI svn.r5269)
;
_audit_update_record
;
2016-12-19 deposited with the CCDC.
2016-12-22 downloaded from the CCDC.
;
_cell_angle_alpha 90
_cell_angle_beta 99.8178(15)
_cell_angle_gamma 90
_cell_formula_units_Z 4
_cell_length_a 16.8290(3)
_cell_length_b 15.4443(2)
_cell_length_c 20.1752(3)
_cell_measurement_reflns_used 17912
_cell_measurement_temperature 173(2)
_cell_measurement_theta_max 71.3570
_cell_measurement_theta_min 3.1960
_cell_volume 5166.98(14)
_computing_cell_refinement
;
CrysAlisPro, Agilent Technologies,
Version 1.171.37.31 (release 14-01-2014 CrysAlis171 .NET)
(compiled Jan 14 2014,18:38:05)
;
_computing_data_collection
;
CrysAlisPro, Agilent Technologies,
Version 1.171.37.31 (release 14-01-2014 CrysAlis171 .NET)
(compiled Jan 14 2014,18:38:05)
;
_computing_data_reduction
;
CrysAlisPro, Agilent Technologies,
Version 1.171.37.31 (release 14-01-2014 CrysAlis171 .NET)
(compiled Jan 14 2014,18:38:05)
;
_computing_molecular_graphics 'Ortep-3 (Farrugia, 1997)'
_computing_publication_material
;
OLEX2 (Dolomanov et al, 2009), SHELXL-2013 (Sheldrick, 2013), 
PLATON (Spek, 2003), WinGX (Farrugia, 2013)
;
_computing_structure_refinement 'ShelXL (Sheldrick, 2015)'
_computing_structure_solution 'SHELXS-97 (Sheldrick, 1990)'
_diffrn_ambient_temperature 173.15
_diffrn_detector_area_resol_mean 16.1033
_diffrn_detector_type Eos
_diffrn_measured_fraction_theta_full 0.997
_diffrn_measured_fraction_theta_max 0.987
_diffrn_measurement_device 'four-circle diffractometer'
_diffrn_measurement_device_type 'Xcalibur, Eos, Gemini ultra'
_diffrn_measurement_method '\w scans'
_diffrn_radiation_type CuK\a
_diffrn_radiation_wavelength 1.54184
_diffrn_reflns_av_R_equivalents 0.0804
_diffrn_reflns_av_unetI/netI 0.0611
_diffrn_reflns_Laue_measured_fraction_full 0.997
_diffrn_reflns_Laue_measured_fraction_max 0.987
_diffrn_reflns_limit_h_max 20
_diffrn_reflns_limit_h_min -15
_diffrn_reflns_limit_k_max 18
_diffrn_reflns_limit_k_min -16
_diffrn_reflns_limit_l_max 23
_diffrn_reflns_limit_l_min -24
_diffrn_reflns_number 31348
_diffrn_reflns_point_group_measured_fraction_full 0.997
_diffrn_reflns_point_group_measured_fraction_max 0.987
_diffrn_reflns_theta_full 67.684
_diffrn_reflns_theta_max 71.404
_diffrn_reflns_theta_min 3.751
_exptl_absorpt_coefficient_mu 17.864
_exptl_absorpt_correction_T_max 1.00000
_exptl_absorpt_correction_T_min 0.36396
_exptl_absorpt_correction_type multi-scan
_exptl_absorpt_process_details
;
CrysAlisPro, Agilent Technologies,
Version 1.171.37.31 (release 14-01-2014 CrysAlis171 .NET)
(compiled Jan 14 2014,18:38:05)
Empirical absorption correction using spherical harmonics,
 implemented in SCALE3 ABSPACK scaling algorithm.
Empirical absorption correction using spherical harmonics,
 implemented in SCALE3 ABSPACK scaling algorithm.
;
_exptl_crystal_colour orange
_exptl_crystal_colour_primary orange
_exptl_crystal_density_diffrn 1.390
_exptl_crystal_density_method 'not measured'
_exptl_crystal_description block
_exptl_crystal_F_000 2224
_exptl_crystal_size_max 0.5
_exptl_crystal_size_mid 0.5
_exptl_crystal_size_min 0.3
_refine_diff_density_max 1.778
_refine_diff_density_min -1.751
_refine_diff_density_rms 0.161
_refine_ls_extinction_method none
_refine_ls_goodness_of_fit_ref 1.072
_refine_ls_hydrogen_treatment constr
_refine_ls_matrix_type full
_refine_ls_number_parameters 514
_refine_ls_number_reflns 9914
_refine_ls_number_restraints 0
_refine_ls_restrained_S_all 1.072
_refine_ls_R_factor_all 0.0575
_refine_ls_R_factor_gt 0.0532
_refine_ls_shift/su_max 0.001
_refine_ls_shift/su_mean 0.000
_refine_ls_structure_factor_coef Fsqd
_refine_ls_weighting_details 'w=1/[\s^2^(Fo^2^)+(0.0845P)^2^] where P=(Fo^2^+2Fc^2^)/3'
_refine_ls_weighting_scheme calc
_refine_ls_wR_factor_gt 0.1262
_refine_ls_wR_factor_ref 0.1308
_reflns_Friedel_coverage 0.000
_reflns_number_gt 8937
_reflns_number_total 9914
_reflns_threshold_expression 'I > 2\s(I)'
_cod_data_source_file c6dt04475a2.cif
_cod_data_source_block Compound2
_cod_depositor_comments 'Adding full bibliography for 7041560--7041563.cif.'
_cod_original_cell_volume 5166.99(15)
_cod_database_code 7041560
_shelx_space_group_comment
;
The symmetry employed for this shelxl refinement is uniquely defined
by the following loop, which should always be used as a source of
symmetry information in preference to the above space-group names.
They are only intended as comments.
;
_shelx_estimated_absorpt_t_max 0.075
_shelx_estimated_absorpt_t_min 0.041
_olex2_refinement_description
;
1. Fixed Uiso
 At 1.2 times of:
  All C(H) groups
 At 1.5 times of:
  All C(H,H,H) groups
2.a Ternary CH refined with riding coordinates:
 C18(H18), C21(H21), C24(H24), C9(H9), C15(H15), C12(H12)
2.b Me refined with riding coordinates:
 C19(H19A,H19B,H19C), C20(H20A,H20B,H20C), C23(H23A,H23B,H23C), C22(H22A,H22B,
 H22C), C26(H26A,H26B,H26C), C25(H25A,H25B,H25C), C11(H11A,H11B,H11C), C10(H10A,
 H10B,H10C), C16(H16A,H16B,H16C), C17(H17A,H17B,H17C), C14(H14A,H14B,H14C),
 C13(H13A,H13B,H13C), C42(H42A,H42B,H42C), C43(H43A,H43B,H43C), C44(H44A,H44B,
 H44C), C45(H45A,H45B,H45C), C46(H46A,H46B,H46C), C34(H34A,H34B,H34C), C35(H35A,
 H35B,H35C), C36(H36A,H36B,H36C), C32(H32A,H32B,H32C), C33(H33A,H33B,H33C),
 C53(H53A,H53B,H53C)
2.c Aromatic/amide H refined with riding coordinates:
 C7(H7), C6(H6), C3(H3), C2(H2), C51(H51), C52(H52), C47(H47), C48(H48),
 C49(H49)
;
_shelx_shelxl_version_number 2016/4
_olex2_submission_special_instructions 'No special instructions were received'

loop_
_space_group_symop_operation_xyz
'x, y, z'
'-x+1/2, y+1/2, -z+1/2'
'-x, -y, -z'
'x-1/2, -y-1/2, z-1/2'

loop_
_atom_site_label
_atom_site_type_symbol
_atom_site_fract_x
_atom_site_fract_y
_atom_site_fract_z
_atom_site_U_iso_or_equiv
_atom_site_adp_type
_atom_site_occupancy
_atom_site_site_symmetry_order
_atom_site_calc_flag
_atom_site_refinement_flags_posn
C8 C 0.5270(2) 0.3136(3) 0.5792(2) 0.0312(8) Uani 1 1 d .
C7 C 0.5082(3) 0.4035(3) 0.5815(2) 0.0335(8) Uani 1 1 d .
H7 H 0.500108 0.440209 0.543163 0.040 Uiso 1 1 calc R
C6 C 0.5029(3) 0.4316(3) 0.6469(2) 0.0319(8) Uani 1 1 d .
H6 H 0.492090 0.488944 0.660040 0.038 Uiso 1 1 calc R
C5 C 0.5169(2) 0.3572(3) 0.69029(19) 0.0285(8) Uani 1 1 d .
C4 C 0.5313(2) 0.2847(3) 0.6478(2) 0.0284(8) Uani 1 1 d .
C3 C 0.5675(3) 0.2163(3) 0.6918(2) 0.0317(8) Uani 1 1 d .
H3 H 0.583142 0.160740 0.678480 0.038 Uiso 1 1 calc R
C2 C 0.5752(3) 0.2477(3) 0.7582(2) 0.0337(8) Uani 1 1 d .
H2 H 0.597881 0.215357 0.796836 0.040 Uiso 1 1 calc R
C1 C 0.5449(2) 0.3345(3) 0.7605(2) 0.0311(8) Uani 1 1 d .
C18 C 0.4508(3) 0.1836(3) 0.4670(2) 0.0390(10) Uani 1 1 d .
H18 H 0.464250 0.151447 0.427321 0.047 Uiso 1 1 calc R
C19 C 0.3780(3) 0.2412(4) 0.4421(3) 0.0507(12) Uani 1 1 d .
H19A H 0.392328 0.283859 0.410161 0.076 Uiso 1 1 calc R
H19B H 0.333193 0.205456 0.419843 0.076 Uiso 1 1 calc R
H19C H 0.361756 0.271356 0.480438 0.076 Uiso 1 1 calc R
C20 C 0.4290(4) 0.1167(4) 0.5171(3) 0.0531(13) Uani 1 1 d .
H20A H 0.475912 0.079967 0.532800 0.080 Uiso 1 1 calc R
H20B H 0.412839 0.146607 0.555484 0.080 Uiso 1 1 calc R
H20C H 0.384276 0.080707 0.494889 0.080 Uiso 1 1 calc R
C21 C 0.5607(3) 0.3314(3) 0.4371(2) 0.0401(10) Uani 1 1 d .
H21 H 0.516828 0.375466 0.435074 0.048 Uiso 1 1 calc R
C23 C 0.5530(4) 0.2947(4) 0.3656(2) 0.0519(13) Uani 1 1 d .
H23A H 0.502212 0.262799 0.354312 0.078 Uiso 1 1 calc R
H23B H 0.553711 0.342399 0.333579 0.078 Uiso 1 1 calc R
H23C H 0.598305 0.255637 0.363101 0.078 Uiso 1 1 calc R
C22 C 0.6399(4) 0.3817(4) 0.4557(3) 0.0525(13) Uani 1 1 d .
H22A H 0.643986 0.404676 0.501412 0.079 Uiso 1 1 calc R
H22B H 0.685435 0.342846 0.453539 0.079 Uiso 1 1 calc R
H22C H 0.640841 0.429608 0.424017 0.079 Uiso 1 1 calc R
C24 C 0.6286(3) 0.1700(3) 0.5297(2) 0.0408(10) Uani 1 1 d .
H24 H 0.606033 0.122415 0.554570 0.049 Uiso 1 1 calc R
C26 C 0.6570(4) 0.1271(5) 0.4690(3) 0.0649(17) Uani 1 1 d .
H26A H 0.610331 0.104105 0.438369 0.097 Uiso 1 1 calc R
H26B H 0.684561 0.170155 0.445315 0.097 Uiso 1 1 calc R
H26C H 0.694323 0.079768 0.484652 0.097 Uiso 1 1 calc R
C25 C 0.7014(3) 0.2064(4) 0.5783(3) 0.0438(10) Uani 1 1 d .
H25A H 0.682776 0.233565 0.616777 0.066 Uiso 1 1 calc R
H25B H 0.738786 0.159235 0.594166 0.066 Uiso 1 1 calc R
H25C H 0.729025 0.249622 0.554829 0.066 Uiso 1 1 calc R
C9 C 0.4413(3) 0.3406(3) 0.8688(2) 0.0415(10) Uani 1 1 d .
H9 H 0.448203 0.276534 0.865071 0.050 Uiso 1 1 calc R
C11 C 0.3644(3) 0.3633(4) 0.8197(3) 0.0557(14) Uani 1 1 d .
H11A H 0.372600 0.351945 0.773591 0.083 Uiso 1 1 calc R
H11B H 0.319667 0.327868 0.829776 0.083 Uiso 1 1 calc R
H11C H 0.351802 0.424716 0.824452 0.083 Uiso 1 1 calc R
C10 C 0.4305(4) 0.3577(5) 0.9417(3) 0.0627(17) Uani 1 1 d .
H10A H 0.480356 0.342681 0.972212 0.094 Uiso 1 1 calc R
H10B H 0.418216 0.419034 0.947028 0.094 Uiso 1 1 calc R
H10C H 0.386081 0.322186 0.952352 0.094 Uiso 1 1 calc R
C15 C 0.5107(3) 0.5096(3) 0.8171(2) 0.0397(9) Uani 1 1 d .
H15 H 0.467379 0.509253 0.776479 0.048 Uiso 1 1 calc R
C16 C 0.4783(4) 0.5647(4) 0.8699(3) 0.0554(13) Uani 1 1 d .
H16A H 0.431778 0.535556 0.883307 0.083 Uiso 1 1 calc R
H16B H 0.520611 0.572068 0.909347 0.083 Uiso 1 1 calc R
H16C H 0.461783 0.621499 0.850758 0.083 Uiso 1 1 calc R
C17 C 0.5837(4) 0.5539(4) 0.7953(3) 0.0515(12) Uani 1 1 d .
H17A H 0.603694 0.518011 0.761597 0.077 Uiso 1 1 calc R
H17B H 0.567565 0.610691 0.775862 0.077 Uiso 1 1 calc R
H17C H 0.626393 0.561261 0.834451 0.077 Uiso 1 1 calc R
C12 C 0.6276(3) 0.3754(4) 0.9036(2) 0.0466(12) Uani 1 1 d .
H12 H 0.673820 0.382528 0.878815 0.056 Uiso 1 1 calc R
C14 C 0.6350(5) 0.2830(4) 0.9338(3) 0.0641(17) Uani 1 1 d .
H14A H 0.626162 0.240262 0.897379 0.096 Uiso 1 1 calc R
H14B H 0.689023 0.275185 0.960244 0.096 Uiso 1 1 calc R
H14C H 0.594528 0.275093 0.962915 0.096 Uiso 1 1 calc R
C13 C 0.6418(4) 0.4398(5) 0.9624(3) 0.0622(15) Uani 1 1 d .
H13A H 0.637496 0.499070 0.944761 0.093 Uiso 1 1 calc R
H13B H 0.601304 0.430681 0.991250 0.093 Uiso 1 1 calc R
H13C H 0.695800 0.430773 0.988579 0.093 Uiso 1 1 calc R
C37 C 0.8197(3) 0.4108(3) 0.6370(2) 0.0394(10) Uani 1 1 d .
C38 C 0.7779(3) 0.4906(3) 0.6275(3) 0.0407(10) Uani 1 1 d .
C39 C 0.7660(3) 0.5207(3) 0.6907(3) 0.0403(10) Uani 1 1 d .
C40 C 0.7996(3) 0.4601(3) 0.7401(2) 0.0395(9) Uani 1 1 d .
C41 C 0.8321(3) 0.3912(3) 0.7065(3) 0.0400(9) Uani 1 1 d .
C42 C 0.8547(3) 0.3621(4) 0.5832(3) 0.0519(13) Uani 1 1 d .
H42A H 0.880612 0.308774 0.602443 0.078 Uiso 1 1 calc R
H42B H 0.811451 0.347531 0.545912 0.078 Uiso 1 1 calc R
H42C H 0.894774 0.398530 0.566570 0.078 Uiso 1 1 calc R
C43 C 0.7607(4) 0.5410(4) 0.5621(3) 0.0557(14) Uani 1 1 d .
H43A H 0.774171 0.505320 0.525449 0.084 Uiso 1 1 calc R
H43B H 0.703434 0.556512 0.552480 0.084 Uiso 1 1 calc R
H43C H 0.793449 0.593854 0.566238 0.084 Uiso 1 1 calc R
C44 C 0.7324(3) 0.6093(3) 0.7037(3) 0.0513(12) Uani 1 1 d .
H44A H 0.729831 0.615228 0.751602 0.077 Uiso 1 1 calc R
H44B H 0.767586 0.654441 0.690430 0.077 Uiso 1 1 calc R
H44C H 0.678154 0.615501 0.677261 0.077 Uiso 1 1 calc R
C45 C 0.8062(3) 0.4690(4) 0.8152(3) 0.0488(11) Uani 1 1 d .
H45A H 0.832080 0.417243 0.837309 0.073 Uiso 1 1 calc R
H45B H 0.838729 0.520133 0.830604 0.073 Uiso 1 1 calc R
H45C H 0.752250 0.475463 0.826691 0.073 Uiso 1 1 calc R
C46 C 0.8759(3) 0.3128(4) 0.7399(3) 0.0525(12) Uani 1 1 d .
H46A H 0.875830 0.315018 0.788459 0.079 Uiso 1 1 calc R
H46B H 0.848476 0.259980 0.721234 0.079 Uiso 1 1 calc R
H46C H 0.931587 0.312616 0.731673 0.079 Uiso 1 1 calc R
C29 C 0.3345(3) 0.0642(3) 0.7108(2) 0.0329(8) Uani 1 1 d .
C30 C 0.4169(3) 0.0461(3) 0.7350(2) 0.0351(9) Uani 1 1 d .
C31 C 0.4362(3) 0.0746(3) 0.8017(2) 0.0373(9) Uani 1 1 d .
C27 C 0.3651(3) 0.1114(3) 0.8197(2) 0.0359(9) Uani 1 1 d .
C28 C 0.3022(3) 0.1045(3) 0.7633(2) 0.0351(9) Uani 1 1 d .
C34 C 0.2884(3) 0.0360(3) 0.6435(2) 0.0400(10) Uani 1 1 d .
H34A H 0.325723 0.009879 0.616843 0.060 Uiso 1 1 calc R
H34B H 0.247391 -0.006568 0.650291 0.060 Uiso 1 1 calc R
H34C H 0.262227 0.086391 0.619548 0.060 Uiso 1 1 calc R
C35 C 0.4721(3) -0.0031(3) 0.6967(3) 0.0446(11) Uani 1 1 d .
H35A H 0.443808 -0.015128 0.651048 0.067 Uiso 1 1 calc R
H35B H 0.520247 0.031804 0.694386 0.067 Uiso 1 1 calc R
H35C H 0.488189 -0.057755 0.719783 0.067 Uiso 1 1 calc R
C36 C 0.5145(4) 0.0609(4) 0.8494(3) 0.0518(12) Uani 1 1 d .
H36A H 0.511090 0.087877 0.892823 0.078 Uiso 1 1 calc R
H36B H 0.524382 -0.001335 0.855871 0.078 Uiso 1 1 calc R
H36C H 0.558732 0.087135 0.830620 0.078 Uiso 1 1 calc R
C32 C 0.3534(4) 0.1360(4) 0.8896(3) 0.0491(12) Uani 1 1 d .
H32A H 0.405758 0.136292 0.919669 0.074 Uiso 1 1 calc R
H32B H 0.329322 0.193871 0.888743 0.074 Uiso 1 1 calc R
H32C H 0.317663 0.094010 0.905961 0.074 Uiso 1 1 calc R
C33 C 0.2159(3) 0.1278(4) 0.7646(3) 0.0449(11) Uani 1 1 d .
H33A H 0.211843 0.155120 0.807719 0.067 Uiso 1 1 calc R
H33B H 0.196771 0.168193 0.727868 0.067 Uiso 1 1 calc R
H33C H 0.182772 0.075269 0.759036 0.067 Uiso 1 1 calc R
C50 C 0.1662(3) 0.3272(4) 0.6543(3) 0.0461(11) Uani 1 1 d .
C51 C 0.2155(4) 0.3999(4) 0.6663(3) 0.0527(13) Uani 1 1 d .
H51 H 0.198679 0.447862 0.689962 0.063 Uiso 1 1 calc R
C52 C 0.2889(3) 0.4028(4) 0.6439(3) 0.0498(12) Uani 1 1 d .
H52 H 0.321797 0.452955 0.652639 0.060 Uiso 1 1 calc R
C47 C 0.3153(3) 0.3345(4) 0.6092(2) 0.0417(10) Uani 1 1 d .
H47 H 0.365563 0.337211 0.593862 0.050 Uiso 1 1 calc R
C48 C 0.2667(3) 0.2617(3) 0.5974(3) 0.0427(10) Uani 1 1 d .
H48 H 0.283891 0.213868 0.573857 0.051 Uiso 1 1 calc R
C49 C 0.1926(3) 0.2581(3) 0.6199(3) 0.0449(11) Uani 1 1 d .
H49 H 0.159993 0.207748 0.611452 0.054 Uiso 1 1 calc R
C53 C 0.0861(4) 0.3232(5) 0.6782(4) 0.0659(17) Uani 1 1 d .
H53A H 0.077337 0.377258 0.701418 0.099 Uiso 1 1 calc R
H53B H 0.042830 0.315376 0.639557 0.099 Uiso 1 1 calc R
H53C H 0.086094 0.274431 0.709311 0.099 Uiso 1 1 calc R
Si2 Si 0.54271(7) 0.25039(8) 0.50404(5) 0.0311(2) Uani 1 1 d .
Si1 Si 0.53282(7) 0.39179(8) 0.83945(5) 0.0329(2) Uani 1 1 d .
Eu2 Eu 0.66591(2) 0.37408(2) 0.66970(2) 0.03296(10) Uani 1 1 d .
Eu1 Eu 0.40960(2) 0.22347(2) 0.72161(2) 0.02939(9) Uani 1 1 d .

loop_
_atom_site_aniso_label
_atom_site_aniso_U_11
_atom_site_aniso_U_22
_atom_site_aniso_U_33
_atom_site_aniso_U_23
_atom_site_aniso_U_13
_atom_site_aniso_U_12
C8 0.0300(19) 0.035(2) 0.0293(19) -0.0007(16) 0.0084(15) -0.0016(16)
C7 0.034(2) 0.036(2) 0.0301(19) 0.0001(16) 0.0044(16) -0.0033(17)
C6 0.035(2) 0.0290(19) 0.0324(19) -0.0009(16) 0.0069(16) -0.0015(16)
C5 0.0294(19) 0.0311(19) 0.0257(18) -0.0025(15) 0.0068(15) 0.0000(15)
C4 0.0258(18) 0.033(2) 0.0266(18) -0.0043(15) 0.0050(14) -0.0004(15)
C3 0.034(2) 0.033(2) 0.0294(19) -0.0035(15) 0.0087(16) 0.0012(16)
C2 0.035(2) 0.036(2) 0.031(2) 0.0037(17) 0.0084(16) 0.0032(17)
C1 0.0308(19) 0.036(2) 0.0279(18) -0.0057(15) 0.0079(15) 0.0007(16)
C18 0.038(2) 0.046(3) 0.033(2) -0.0083(18) 0.0076(17) -0.0108(19)
C19 0.042(3) 0.067(3) 0.042(3) 0.000(2) 0.005(2) -0.003(2)
C20 0.048(3) 0.053(3) 0.060(3) -0.001(2) 0.015(2) -0.015(2)
C21 0.042(2) 0.050(3) 0.030(2) 0.0003(18) 0.0097(17) -0.008(2)
C23 0.060(3) 0.067(3) 0.031(2) 0.000(2) 0.014(2) -0.011(3)
C22 0.054(3) 0.065(3) 0.040(2) 0.005(2) 0.012(2) -0.021(3)
C24 0.040(2) 0.041(2) 0.042(2) -0.0071(19) 0.0110(19) 0.0020(19)
C26 0.069(4) 0.072(4) 0.053(3) -0.021(3) 0.008(3) 0.024(3)
C25 0.035(2) 0.049(3) 0.047(3) -0.003(2) 0.007(2) 0.004(2)
C9 0.044(2) 0.047(3) 0.037(2) -0.0094(19) 0.0178(19) -0.005(2)
C11 0.037(3) 0.056(3) 0.075(4) -0.022(3) 0.016(3) -0.003(2)
C10 0.074(4) 0.071(4) 0.052(3) -0.022(3) 0.038(3) -0.015(3)
C15 0.045(2) 0.037(2) 0.037(2) -0.0030(18) 0.0054(18) 0.0034(19)
C16 0.066(4) 0.047(3) 0.054(3) -0.013(2) 0.013(3) 0.008(3)
C17 0.057(3) 0.041(3) 0.058(3) -0.004(2) 0.014(2) -0.005(2)
C12 0.044(3) 0.064(3) 0.031(2) -0.009(2) 0.0023(19) 0.001(2)
C14 0.082(4) 0.064(4) 0.036(3) -0.006(2) -0.018(3) 0.018(3)
C13 0.064(4) 0.073(4) 0.043(3) -0.013(3) -0.010(3) 0.001(3)
C37 0.032(2) 0.041(2) 0.045(2) -0.0029(19) 0.0078(18) -0.0089(18)
C38 0.034(2) 0.043(2) 0.043(2) 0.0022(19) 0.0008(18) -0.0093(19)
C39 0.033(2) 0.036(2) 0.051(3) -0.0010(19) 0.0028(19) -0.0047(18)
C40 0.033(2) 0.043(2) 0.042(2) 0.0010(19) 0.0044(18) -0.0055(18)
C41 0.032(2) 0.039(2) 0.049(3) 0.0007(19) 0.0051(19) -0.0040(18)
C42 0.039(3) 0.060(3) 0.058(3) -0.014(2) 0.015(2) -0.011(2)
C43 0.058(3) 0.054(3) 0.051(3) 0.014(2) -0.001(2) -0.013(3)
C44 0.042(3) 0.037(2) 0.075(4) -0.001(2) 0.012(2) -0.002(2)
C45 0.039(2) 0.063(3) 0.044(3) -0.004(2) 0.006(2) -0.004(2)
C46 0.044(3) 0.046(3) 0.067(3) 0.007(2) 0.005(2) 0.003(2)
C29 0.036(2) 0.0282(19) 0.035(2) -0.0010(16) 0.0093(17) -0.0025(16)
C30 0.032(2) 0.034(2) 0.042(2) 0.0015(17) 0.0109(17) -0.0002(16)
C31 0.040(2) 0.033(2) 0.040(2) 0.0062(17) 0.0083(18) 0.0014(17)
C27 0.040(2) 0.035(2) 0.033(2) 0.0041(16) 0.0102(18) -0.0007(18)
C28 0.037(2) 0.032(2) 0.039(2) 0.0035(17) 0.0123(18) 0.0018(17)
C34 0.039(2) 0.043(2) 0.039(2) -0.0056(18) 0.0089(18) -0.0082(19)
C35 0.042(2) 0.040(2) 0.056(3) -0.001(2) 0.017(2) 0.005(2)
C36 0.050(3) 0.049(3) 0.052(3) 0.015(2) -0.003(2) 0.003(2)
C32 0.063(3) 0.052(3) 0.034(2) 0.003(2) 0.014(2) -0.006(2)
C33 0.037(2) 0.053(3) 0.048(3) 0.002(2) 0.016(2) 0.001(2)
C50 0.043(3) 0.047(3) 0.049(3) 0.000(2) 0.011(2) 0.003(2)
C51 0.059(3) 0.040(3) 0.062(3) -0.005(2) 0.020(3) 0.005(2)
C52 0.048(3) 0.045(3) 0.054(3) 0.002(2) 0.003(2) -0.007(2)
C47 0.035(2) 0.055(3) 0.035(2) 0.0091(19) 0.0042(17) 0.002(2)
C48 0.041(2) 0.047(3) 0.041(2) -0.0062(19) 0.0079(19) 0.004(2)
C49 0.040(2) 0.040(2) 0.055(3) -0.003(2) 0.010(2) 0.000(2)
C53 0.053(3) 0.058(3) 0.094(5) -0.002(3) 0.031(3) 0.010(3)
Si2 0.0330(5) 0.0360(6) 0.0254(5) -0.0035(4) 0.0077(4) -0.0034(4)
Si1 0.0338(5) 0.0381(6) 0.0271(5) -0.0062(4) 0.0062(4) -0.0012(4)
Eu2 0.02719(14) 0.03718(15) 0.03448(15) -0.00256(9) 0.00523(10) -0.00439(9)
Eu1 0.02900(14) 0.03068(14) 0.02908(14) 0.00111(8) 0.00659(9) -0.00117(8)

loop_
_atom_type_symbol
_atom_type_description
_atom_type_scat_dispersion_real
_atom_type_scat_dispersion_imag
_atom_type_scat_source
C C 0.0181 0.0091 'International Tables Vol C Tables 4.2.6.8 and 6.1.1.4'
H H 0.0000 0.0000 'International Tables Vol C Tables 4.2.6.8 and 6.1.1.4'
Eu Eu -8.9294 11.1857 'International Tables Vol C Tables 4.2.6.8 and 6.1.1.4'
Si Si 0.2541 0.3302 'International Tables Vol C Tables 4.2.6.8 and 6.1.1.4'

loop_
_geom_angle_atom_site_label_1
_geom_angle_atom_site_label_2
_geom_angle_atom_site_label_3
_geom_angle
C7 C8 C4 104.2(3)
C7 C8 Si2 126.9(3)
C7 C8 Eu2 79.9(2)
C4 C8 Si2 128.9(3)
C4 C8 Eu2 65.7(2)
Si2 C8 Eu2 118.48(18)
C8 C7 H7 123.8
C8 C7 Eu2 71.9(2)
C6 C7 C8 112.4(4)
C6 C7 H7 123.8
C6 C7 Eu2 71.2(2)
Eu2 C7 H7 124.7
C7 C6 H6 126.5
C7 C6 C5 107.0(4)
C7 C6 Eu2 80.9(3)
C5 C6 H6 126.5
C5 C6 Eu2 66.3(2)
Eu2 C6 H6 118.1
C6 C5 C4 106.4(3)
C6 C5 C1 140.8(4)
C6 C5 Eu2 83.5(2)
C6 C5 Eu1 131.4(3)
C4 C5 C1 109.2(4)
C4 C5 Eu2 73.9(2)
C4 C5 Eu1 75.7(2)
C1 C5 Eu2 91.1(2)
C1 C5 Eu1 74.0(2)
Eu2 C5 Eu1 139.21(16)
C8 C4 C5 109.9(4)
C8 C4 C3 139.6(4)
C8 C4 Eu2 84.3(2)
C8 C4 Eu1 132.1(3)
C5 C4 Eu2 73.9(2)
C5 C4 Eu1 75.1(2)
C3 C4 C5 107.1(3)
C3 C4 Eu2 91.1(3)
C3 C4 Eu1 72.9(2)
Eu2 C4 Eu1 138.80(15)
C4 C3 H3 126.5
C4 C3 Eu2 60.3(2)
C4 C3 Eu1 77.8(2)
C2 C3 C4 107.0(4)
C2 C3 H3 126.5
C2 C3 Eu2 84.2(3)
C2 C3 Eu1 73.9(2)
Eu2 C3 H3 120.1
Eu1 C3 H3 114.3
Eu1 C3 Eu2 123.99(15)
C3 C2 H2 124.0
C3 C2 C1 112.1(4)
C3 C2 Eu2 69.8(2)
C3 C2 Eu1 77.1(3)
C1 C2 H2 124.0
C1 C2 Eu2 69.9(2)
C1 C2 Eu1 77.8(2)
Eu2 C2 H2 128.0
Eu1 C2 H2 112.9
Eu1 C2 Eu2 119.02(15)
C5 C1 Si1 130.7(3)
C5 C1 Eu2 60.1(2)
C5 C1 Eu1 76.5(2)
C2 C1 C5 104.5(3)
C2 C1 Si1 124.2(3)
C2 C1 Eu2 83.6(2)
C2 C1 Eu1 72.7(2)
Si1 C1 Eu2 127.16(19)
Si1 C1 Eu1 108.83(17)
Eu1 C1 Eu2 122.93(13)
C19 C18 H18 107.7
C19 C18 C20 109.9(4)
C19 C18 Si2 111.5(4)
C20 C18 H18 107.7
C20 C18 Si2 112.1(3)
Si2 C18 H18 107.7
C18 C19 H19A 109.5
C18 C19 H19B 109.5
C18 C19 H19C 109.5
H19A C19 H19B 109.5
H19A C19 H19C 109.5
H19B C19 H19C 109.5
C18 C20 H20A 109.5
C18 C20 H20B 109.5
C18 C20 H20C 109.5
H20A C20 H20B 109.5
H20A C20 H20C 109.5
H20B C20 H20C 109.5
C23 C21 H21 105.7
C23 C21 Si2 115.3(4)
C22 C21 H21 105.7
C22 C21 C23 110.3(4)
C22 C21 Si2 113.3(3)
Si2 C21 H21 105.7
C21 C23 H23A 109.5
C21 C23 H23B 109.5
C21 C23 H23C 109.5
H23A C23 H23B 109.5
H23A C23 H23C 109.5
H23B C23 H23C 109.5
C21 C22 H22A 109.5
C21 C22 H22B 109.5
C21 C22 H22C 109.5
H22A C22 H22B 109.5
H22A C22 H22C 109.5
H22B C22 H22C 109.5
C26 C24 H24 106.2
C26 C24 Si2 112.8(4)
C25 C24 H24 106.2
C25 C24 C26 110.0(4)
C25 C24 Si2 114.8(3)
Si2 C24 H24 106.2
C24 C26 H26A 109.5
C24 C26 H26B 109.5
C24 C26 H26C 109.5
H26A C26 H26B 109.5
H26A C26 H26C 109.5
H26B C26 H26C 109.5
C24 C25 H25A 109.5
C24 C25 H25B 109.5
C24 C25 H25C 109.5
H25A C25 H25B 109.5
H25A C25 H25C 109.5
H25B C25 H25C 109.5
C11 C9 H9 106.0
C11 C9 C10 110.8(5)
C11 C9 Si1 110.0(4)
C10 C9 H9 106.0
C10 C9 Si1 117.2(4)
Si1 C9 H9 106.0
C9 C11 H11A 109.5
C9 C11 H11B 109.5
C9 C11 H11C 109.5
C9 C11 Eu1 88.9(3)
H11A C11 H11B 109.5
H11A C11 H11C 109.5
H11B C11 H11C 109.5
Eu1 C11 H11A 35.1
Eu1 C11 H11B 91.3
Eu1 C11 H11C 144.5
C9 C10 H10A 109.5
C9 C10 H10B 109.5
C9 C10 H10C 109.5
H10A C10 H10B 109.5
H10A C10 H10C 109.5
H10B C10 H10C 109.5
C16 C15 H15 106.0
C16 C15 C17 110.4(5)
C16 C15 Si1 116.4(4)
C17 C15 H15 106.0
C17 C15 Si1 111.2(4)
Si1 C15 H15 106.0
C15 C16 H16A 109.5
C15 C16 H16B 109.5
C15 C16 H16C 109.5
H16A C16 H16B 109.5
H16A C16 H16C 109.5
H16B C16 H16C 109.5
C15 C17 H17A 109.5
C15 C17 H17B 109.5
C15 C17 H17C 109.5
H17A C17 H17B 109.5
H17A C17 H17C 109.5
H17B C17 H17C 109.5
C14 C12 H12 106.3
C14 C12 Si1 113.3(4)
C13 C12 H12 106.3
C13 C12 C14 107.5(5)
C13 C12 Si1 116.4(4)
Si1 C12 H12 106.3
C12 C14 H14A 109.5
C12 C14 H14B 109.5
C12 C14 H14C 109.5
H14A C14 H14B 109.5
H14A C14 H14C 109.5
H14B C14 H14C 109.5
C12 C13 H13A 109.5
C12 C13 H13B 109.5
C12 C13 H13C 109.5
H13A C13 H13B 109.5
H13A C13 H13C 109.5
H13B C13 H13C 109.5
C38 C37 C41 107.9(4)
C38 C37 C42 125.3(5)
C38 C37 Eu2 75.7(3)
C41 C37 C42 126.3(5)
C41 C37 Eu2 73.3(3)
C42 C37 Eu2 123.2(3)
C37 C38 C43 125.6(5)
C37 C38 Eu2 75.4(3)
C39 C38 C37 108.0(4)
C39 C38 C43 125.8(5)
C39 C38 Eu2 74.5(3)
C43 C38 Eu2 123.3(3)
C38 C39 C40 108.7(4)
C38 C39 C44 124.7(5)
C38 C39 Eu2 76.7(3)
C40 C39 C44 126.2(5)
C40 C39 Eu2 74.3(3)
C44 C39 Eu2 121.3(3)
C39 C40 C41 107.4(4)
C39 C40 C45 126.9(5)
C39 C40 Eu2 76.4(3)
C41 C40 C45 125.4(5)
C41 C40 Eu2 75.1(3)
C45 C40 Eu2 118.1(3)
C37 C41 C40 108.0(4)
C37 C41 C46 126.2(5)
C37 C41 Eu2 77.5(3)
C40 C41 C46 125.8(5)
C40 C41 Eu2 75.4(3)
C46 C41 Eu2 115.7(3)
C37 C42 H42A 109.5
C37 C42 H42B 109.5
C37 C42 H42C 109.5
H42A C42 H42B 109.5
H42A C42 H42C 109.5
H42B C42 H42C 109.5
C38 C43 H43A 109.5
C38 C43 H43B 109.5
C38 C43 H43C 109.5
H43A C43 H43B 109.5
H43A C43 H43C 109.5
H43B C43 H43C 109.5
C39 C44 H44A 109.5
C39 C44 H44B 109.5
C39 C44 H44C 109.5
H44A C44 H44B 109.5
H44A C44 H44C 109.5
H44B C44 H44C 109.5
C40 C45 H45A 109.5
C40 C45 H45B 109.5
C40 C45 H45C 109.5
H45A C45 H45B 109.5
H45A C45 H45C 109.5
H45B C45 H45C 109.5
C41 C46 H46A 109.5
C41 C46 H46B 109.5
C41 C46 H46C 109.5
H46A C46 H46B 109.5
H46A C46 H46C 109.5
H46B C46 H46C 109.5
C30 C29 C34 125.1(4)
C30 C29 Eu1 75.0(3)
C28 C29 C30 107.9(4)
C28 C29 C34 126.6(4)
C28 C29 Eu1 77.1(2)
C34 C29 Eu1 119.1(3)
C29 C30 C35 125.0(4)
C29 C30 Eu1 75.2(3)
C31 C30 C29 108.7(4)
C31 C30 C35 126.0(4)
C31 C30 Eu1 77.3(3)
C35 C30 Eu1 118.1(3)
C30 C31 C27 107.7(4)
C30 C31 C36 127.1(5)
C30 C31 Eu1 73.5(3)
C27 C31 C36 124.9(5)
C27 C31 Eu1 76.2(3)
C36 C31 Eu1 121.3(3)
C31 C27 C32 126.1(5)
C31 C27 Eu1 74.4(2)
C28 C27 C31 108.0(4)
C28 C27 C32 124.8(4)
C28 C27 Eu1 74.6(2)
C32 C27 Eu1 126.4(3)
C29 C28 C27 107.6(4)
C29 C28 C33 128.0(5)
C29 C28 Eu1 73.4(2)
C27 C28 C33 124.0(4)
C27 C28 Eu1 76.2(2)
C33 C28 Eu1 121.6(3)
C29 C34 H34A 109.5
C29 C34 H34B 109.5
C29 C34 H34C 109.5
H34A C34 H34B 109.5
H34A C34 H34C 109.5
H34B C34 H34C 109.5
C30 C35 H35A 109.5
C30 C35 H35B 109.5
C30 C35 H35C 109.5
H35A C35 H35B 109.5
H35A C35 H35C 109.5
H35B C35 H35C 109.5
C31 C36 H36A 109.5
C31 C36 H36B 109.5
C31 C36 H36C 109.5
H36A C36 H36B 109.5
H36A C36 H36C 109.5
H36B C36 H36C 109.5
C27 C32 H32A 109.5
C27 C32 H32B 109.5
C27 C32 H32C 109.5
H32A C32 H32B 109.5
H32A C32 H32C 109.5
H32B C32 H32C 109.5
C28 C33 H33A 109.5
C28 C33 H33B 109.5
C28 C33 H33C 109.5
H33A C33 H33B 109.5
H33A C33 H33C 109.5
H33B C33 H33C 109.5
C51 C50 C53 121.0(5)
C49 C50 C51 118.4(5)
C49 C50 C53 120.6(5)
C50 C51 H51 119.8
C52 C51 C50 120.5(5)
C52 C51 H51 119.8
C51 C52 H52 119.3
C47 C52 C51 121.4(5)
C47 C52 H52 119.3
C52 C47 H47 120.8
C52 C47 C48 118.4(5)
C52 C47 Eu1 102.9(3)
C48 C47 H47 120.8
C48 C47 Eu1 83.7(3)
Eu1 C47 H47 83.6
C47 C48 H48 119.7
C47 C48 C49 120.6(5)
C47 C48 Eu1 71.0(3)
C49 C48 H48 119.7
C49 C48 Eu1 109.3(4)
Eu1 C48 H48 89.8
C50 C49 C48 120.7(5)
C50 C49 H49 119.7
C48 C49 H49 119.7
C50 C53 H53A 109.5
C50 C53 H53B 109.5
C50 C53 H53C 109.5
H53A C53 H53B 109.5
H53A C53 H53C 109.5
H53B C53 H53C 109.5
C8 Si2 C18 112.72(19)
C8 Si2 C21 107.2(2)
C8 Si2 C24 109.0(2)
C18 Si2 C21 107.1(2)
C18 Si2 C24 106.3(2)
C21 Si2 C24 114.6(2)
C1 Si1 C9 106.2(2)
C1 Si1 C15 107.3(2)
C1 Si1 C12 108.6(2)
C15 Si1 C9 109.6(2)
C12 Si1 C9 111.3(2)
C12 Si1 C15 113.6(2)
C8 Eu2 C7 28.22(12)
C8 Eu2 C3 54.79(12)
C8 Eu2 C1 76.09(11)
C7 Eu2 C3 75.83(12)
C7 Eu2 C1 76.60(12)
C6 Eu2 C8 48.69(12)
C6 Eu2 C7 27.92(11)
C6 Eu2 C3 74.82(12)
C6 Eu2 C1 55.29(12)
C5 Eu2 C8 51.01(11)
C5 Eu2 C7 47.85(12)
C5 Eu2 C6 30.17(12)
C5 Eu2 C4 32.20(12)
C5 Eu2 C3 48.23(12)
C5 Eu2 C1 28.78(12)
C5 Eu2 C37 172.65(14)
C5 Eu2 C38 144.25(14)
C5 Eu2 C39 128.36(14)
C5 Eu2 C40 132.65(13)
C5 Eu2 C41 155.77(14)
C4 Eu2 C8 30.08(11)
C4 Eu2 C7 47.27(13)
C4 Eu2 C6 49.94(12)
C4 Eu2 C3 28.59(12)
C4 Eu2 C1 49.07(11)
C4 Eu2 C37 149.52(13)
C4 Eu2 C38 151.69(13)
C4 Eu2 C39 157.93(13)
C4 Eu2 C40 159.36(13)
C4 Eu2 C41 153.48(14)
C3 Eu2 C1 45.97(11)
C37 Eu2 C8 126.48(12)
C37 Eu2 C7 126.05(13)
C37 Eu2 C6 142.48(13)
C37 Eu2 C3 137.79(13)
C37 Eu2 C1 156.51(13)
C37 Eu2 C38 28.90(15)
C38 Eu2 C8 121.73(13)
C38 Eu2 C7 107.13(13)
C38 Eu2 C6 115.12(13)
C38 Eu2 C3 164.53(13)
C38 Eu2 C1 149.29(13)
C39 Eu2 C8 139.56(14)
C39 Eu2 C7 114.76(13)
C39 Eu2 C6 108.01(13)
C39 Eu2 C3 163.10(13)
C39 Eu2 C1 121.32(13)
C39 Eu2 C37 47.66(14)
C39 Eu2 C38 28.76(15)
C40 Eu2 C8 168.69(13)
C40 Eu2 C7 142.66(14)
C40 Eu2 C6 127.31(13)
C40 Eu2 C3 136.46(13)
C40 Eu2 C1 110.89(13)
C40 Eu2 C37 48.17(14)
C40 Eu2 C38 48.01(14)
C40 Eu2 C39 29.25(14)
C41 Eu2 C8 151.03(13)
C41 Eu2 C7 154.34(13)
C41 Eu2 C6 155.67(13)
C41 Eu2 C3 126.08(13)
C41 Eu2 C1 127.44(13)
C41 Eu2 C37 29.16(14)
C41 Eu2 C38 48.03(15)
C41 Eu2 C39 48.20(15)
C41 Eu2 C40 29.56(14)
C5 Eu1 C4 29.20(11)
C5 Eu1 C11 82.66(14)
C5 Eu1 C47 72.63(13)
C4 Eu1 C11 111.86(14)
C4 Eu1 C47 76.02(12)
C3 Eu1 C5 48.26(12)
C3 Eu1 C4 29.29(12)
C3 Eu1 C1 49.16(11)
C3 Eu1 C11 120.23(13)
C3 Eu1 C47 104.58(12)
C2 Eu1 C5 47.59(12)
C2 Eu1 C4 47.69(12)
C2 Eu1 C3 29.08(12)
C2 Eu1 C1 29.53(12)
C2 Eu1 C11 94.61(14)
C2 Eu1 C31 84.47(13)
C2 Eu1 C27 105.65(13)
C2 Eu1 C28 132.53(13)
C2 Eu1 C47 119.34(13)
C1 Eu1 C5 29.43(11)
C1 Eu1 C4 48.85(11)
C1 Eu1 C11 71.20(13)
C1 Eu1 C47 98.96(13)
C29 Eu1 C5 156.56(11)
C29 Eu1 C4 127.38(12)
C29 Eu1 C3 112.55(13)
C29 Eu1 C2 124.44(13)
C29 Eu1 C1 153.12(13)
C29 Eu1 C11 120.75(14)
C29 Eu1 C31 48.64(14)
C29 Eu1 C27 48.38(13)
C29 Eu1 C28 29.44(12)
C29 Eu1 C47 105.58(14)
C30 Eu1 C5 135.63(12)
C30 Eu1 C4 110.65(12)
C30 Eu1 C3 87.37(12)
C30 Eu1 C2 94.69(13)
C30 Eu1 C1 123.43(13)
C30 Eu1 C11 129.79(16)
C30 Eu1 C29 29.81(14)
C30 Eu1 C31 29.17(14)
C30 Eu1 C27 48.26(13)
C30 Eu1 C28 48.65(12)
C30 Eu1 C47 129.70(15)
C31 Eu1 C5 132.05(13)
C31 Eu1 C4 120.57(13)
C31 Eu1 C3 91.57(13)
C31 Eu1 C1 107.06(13)
C31 Eu1 C11 103.59(16)
C31 Eu1 C27 29.35(13)
C31 Eu1 C28 48.50(14)
C31 Eu1 C47 153.93(14)
C27 Eu1 C5 147.47(13)
C27 Eu1 C4 149.05(13)
C27 Eu1 C3 119.77(13)
C27 Eu1 C1 118.05(13)
C27 Eu1 C11 81.77(16)
C27 Eu1 C47 134.13(13)
C28 Eu1 C5 173.97(12)
C28 Eu1 C4 156.73(12)
C28 Eu1 C3 135.72(13)
C28 Eu1 C1 146.79(13)
C28 Eu1 C11 91.38(15)
C28 Eu1 C27 29.24(14)
C28 Eu1 C47 108.03(14)
C47 Eu1 C11 86.02(16)

loop_
_geom_bond_atom_site_label_1
_geom_bond_atom_site_label_2
_geom_bond_distance
C8 C7 1.426(6)
C8 C4 1.444(5)
C8 Si2 1.860(4)
C8 Eu2 2.866(4)
C7 H7 0.9500
C7 C6 1.407(6)
C7 Eu2 2.968(4)
C6 H6 0.9500
C6 C5 1.440(6)
C6 Eu2 2.846(4)
C5 C4 1.455(5)
C5 C1 1.457(6)
C5 Eu2 2.624(4)
C5 Eu1 2.883(4)
C4 C3 1.446(6)
C4 Eu2 2.624(4)
C4 Eu1 2.890(4)
C3 H3 0.9500
C3 C2 1.409(6)
C3 Eu2 3.021(4)
C3 Eu1 2.825(4)
C2 H2 0.9500
C2 C1 1.437(6)
C2 Eu2 3.202(4)
C2 Eu1 2.785(5)
C1 Si1 1.864(4)
C1 Eu2 3.025(4)
C1 Eu1 2.850(4)
C18 H18 1.0000
C18 C19 1.529(8)
C18 C20 1.533(7)
C18 Si2 1.902(5)
C19 H19A 0.9800
C19 H19B 0.9800
C19 H19C 0.9800
C20 H20A 0.9800
C20 H20B 0.9800
C20 H20C 0.9800
C21 H21 1.0000
C21 C23 1.535(6)
C21 C22 1.533(7)
C21 Si2 1.903(5)
C23 H23A 0.9800
C23 H23B 0.9800
C23 H23C 0.9800
C22 H22A 0.9800
C22 H22B 0.9800
C22 H22C 0.9800
C24 H24 1.0000
C24 C26 1.539(7)
C24 C25 1.539(7)
C24 Si2 1.909(5)
C26 H26A 0.9800
C26 H26B 0.9800
C26 H26C 0.9800
C25 H25A 0.9800
C25 H25B 0.9800
C25 H25C 0.9800
C9 H9 1.0000
C9 C11 1.529(8)
C9 C10 1.536(6)
C9 Si1 1.913(5)
C11 H11A 0.9800
C11 H11B 0.9800
C11 H11C 0.9800
C11 Eu1 3.111(6)
C10 H10A 0.9800
C10 H10B 0.9800
C10 H10C 0.9800
C15 H15 1.0000
C15 C16 1.534(7)
C15 C17 1.534(7)
C15 Si1 1.896(5)
C16 H16A 0.9800
C16 H16B 0.9800
C16 H16C 0.9800
C17 H17A 0.9800
C17 H17B 0.9800
C17 H17C 0.9800
C12 H12 1.0000
C12 C14 1.548(9)
C12 C13 1.536(7)
C12 Si1 1.891(5)
C14 H14A 0.9800
C14 H14B 0.9800
C14 H14C 0.9800
C13 H13A 0.9800
C13 H13B 0.9800
C13 H13C 0.9800
C37 C38 1.416(7)
C37 C41 1.415(7)
C37 C42 1.520(7)
C37 Eu2 2.835(4)
C38 C39 1.404(7)
C38 C43 1.516(7)
C38 Eu2 2.839(5)
C39 C40 1.413(7)
C39 C44 1.521(7)
C39 Eu2 2.811(5)
C40 C41 1.420(7)
C40 C45 1.507(7)
C40 Eu2 2.784(5)
C41 C46 1.515(7)
C41 Eu2 2.781(5)
C42 H42A 0.9800
C42 H42B 0.9800
C42 H42C 0.9800
C43 H43A 0.9800
C43 H43B 0.9800
C43 H43C 0.9800
C44 H44A 0.9800
C44 H44B 0.9800
C44 H44C 0.9800
C45 H45A 0.9800
C45 H45B 0.9800
C45 H45C 0.9800
C46 H46A 0.9800
C46 H46B 0.9800
C46 H46C 0.9800
C29 C30 1.417(7)
C29 C28 1.414(6)
C29 C34 1.510(6)
C29 Eu1 2.757(4)
C30 C31 1.400(7)
C30 C35 1.511(6)
C30 Eu1 2.754(5)
C31 C27 1.425(6)
C31 C36 1.509(7)
C31 Eu1 2.801(4)
C27 C28 1.421(7)
C27 C32 1.506(6)
C27 Eu1 2.825(4)
C28 C33 1.500(6)
C28 Eu1 2.805(4)
C34 H34A 0.9800
C34 H34B 0.9800
C34 H34C 0.9800
C35 H35A 0.9800
C35 H35B 0.9800
C35 H35C 0.9800
C36 H36A 0.9800
C36 H36B 0.9800
C36 H36C 0.9800
C32 H32A 0.9800
C32 H32B 0.9800
C32 H32C 0.9800
C33 H33A 0.9800
C33 H33B 0.9800
C33 H33C 0.9800
C50 C51 1.392(8)
C50 C49 1.387(7)
C50 C53 1.509(7)
C51 H51 0.9500
C51 C52 1.387(8)
C52 H52 0.9500
C52 C47 1.381(8)
C47 H47 0.9500
C47 C48 1.386(8)
C47 Eu1 3.061(5)
C48 H48 0.9500
C48 C49 1.399(7)
C48 Eu1 3.218(5)
C49 H49 0.9500
C53 H53A 0.9800
C53 H53B 0.9800
C53 H53C 0.9800

loop_
_geom_torsion_atom_site_label_1
_geom_torsion_atom_site_label_2
_geom_torsion_atom_site_label_3
_geom_torsion_atom_site_label_4
_geom_torsion
C8 C7 C6 C5 -1.4(5)
C8 C7 C6 Eu2 60.3(3)
C8 C4 C3 C2 155.2(5)
C8 C4 C3 Eu2 82.4(5)
C8 C4 C3 Eu1 -136.2(6)
C7 C8 C4 C5 -1.2(5)
C7 C8 C4 C3 -156.7(5)
C7 C8 C4 Eu2 -71.7(3)
C7 C8 C4 Eu1 86.5(4)
C7 C8 Si2 C18 -100.8(4)
C7 C8 Si2 C21 16.8(4)
C7 C8 Si2 C24 141.4(4)
C7 C6 C5 C4 0.5(5)
C7 C6 C5 C1 155.3(5)
C7 C6 C5 Eu2 71.6(3)
C7 C6 C5 Eu1 -84.6(4)
C6 C5 C4 C8 0.4(5)
C6 C5 C4 C3 164.1(4)
C6 C5 C4 Eu2 78.0(3)
C6 C5 C4 Eu1 -129.5(3)
C6 C5 C1 C2 -154.7(5)
C6 C5 C1 Si1 34.1(8)
C6 C5 C1 Eu2 -81.0(5)
C6 C5 C1 Eu1 137.5(6)
C5 C4 C3 C2 -0.7(5)
C5 C4 C3 Eu2 -73.5(3)
C5 C4 C3 Eu1 67.9(3)
C5 C1 Si1 C9 95.9(4)
C5 C1 Si1 C15 -21.2(5)
C5 C1 Si1 C12 -144.4(4)
C4 C8 C7 C6 1.6(5)
C4 C8 C7 Eu2 61.5(3)
C4 C8 Si2 C18 79.7(4)
C4 C8 Si2 C21 -162.7(4)
C4 C8 Si2 C24 -38.2(4)
C4 C5 C1 C2 -0.3(5)
C4 C5 C1 Si1 -171.5(3)
C4 C5 C1 Eu2 73.3(3)
C4 C5 C1 Eu1 -68.1(3)
C4 C3 C2 C1 0.6(5)
C4 C3 C2 Eu2 -56.5(3)
C4 C3 C2 Eu1 71.4(3)
C3 C2 C1 C5 -0.1(5)
C3 C2 C1 Si1 171.8(3)
C3 C2 C1 Eu2 -57.0(3)
C3 C2 C1 Eu1 70.4(3)
C2 C1 Si1 C9 -73.8(4)
C2 C1 Si1 C15 169.1(4)
C2 C1 Si1 C12 46.0(4)
C1 C5 C4 C8 -163.0(3)
C1 C5 C4 C3 0.7(4)
C1 C5 C4 Eu2 -85.4(3)
C1 C5 C4 Eu1 67.1(3)
C10 C9 C11 Eu1 -151.0(4)
C16 C15 Si1 C1 165.5(4)
C16 C15 Si1 C9 50.6(5)
C16 C15 Si1 C12 -74.5(5)
C17 C15 Si1 C1 -66.8(4)
C17 C15 Si1 C9 178.3(3)
C17 C15 Si1 C12 53.2(4)
C14 C12 Si1 C1 -74.0(4)
C14 C12 Si1 C9 42.5(5)
C14 C12 Si1 C15 166.7(4)
C13 C12 Si1 C1 160.6(4)
C13 C12 Si1 C9 -82.9(5)
C13 C12 Si1 C15 41.3(5)
C37 C38 C39 C40 -0.4(5)
C37 C38 C39 C44 172.3(4)
C37 C38 C39 Eu2 -68.5(3)
C38 C37 C41 C40 -1.4(5)
C38 C37 C41 C46 -178.7(5)
C38 C37 C41 Eu2 68.5(3)
C38 C39 C40 C41 -0.4(5)
C38 C39 C40 C45 175.1(5)
C38 C39 C40 Eu2 -69.7(3)
C39 C40 C41 C37 1.1(5)
C39 C40 C41 C46 178.5(5)
C39 C40 C41 Eu2 -70.2(3)
C41 C37 C38 C39 1.1(5)
C41 C37 C38 C43 172.4(5)
C41 C37 C38 Eu2 -66.9(3)
C42 C37 C38 C39 -171.2(4)
C42 C37 C38 C43 0.1(8)
C42 C37 C38 Eu2 120.9(5)
C42 C37 C41 C40 170.8(4)
C42 C37 C41 C46 -6.5(8)
C42 C37 C41 Eu2 -119.3(5)
C43 C38 C39 C40 -171.7(5)
C43 C38 C39 C44 1.0(8)
C43 C38 C39 Eu2 120.1(5)
C44 C39 C40 C41 -173.0(5)
C44 C39 C40 C45 2.5(8)
C44 C39 C40 Eu2 117.7(5)
C45 C40 C41 C37 -174.5(4)
C45 C40 C41 C46 2.9(8)
C45 C40 C41 Eu2 114.2(5)
C29 C30 C31 C27 -0.1(5)
C29 C30 C31 C36 173.5(4)
C29 C30 C31 Eu1 -69.4(3)
C30 C29 C28 C27 0.2(5)
C30 C29 C28 C33 -173.3(4)
C30 C29 C28 Eu1 69.3(3)
C30 C31 C27 C28 0.3(5)
C30 C31 C27 C32 168.6(4)
C30 C31 C27 Eu1 -67.4(3)
C31 C27 C28 C29 -0.3(5)
C31 C27 C28 C33 173.5(4)
C31 C27 C28 Eu1 -67.5(3)
C28 C29 C30 C31 0.0(5)
C28 C29 C30 C35 175.0(4)
C28 C29 C30 Eu1 -70.8(3)
C34 C29 C30 C31 -174.0(4)
C34 C29 C30 C35 1.1(7)
C34 C29 C30 Eu1 115.3(4)
C34 C29 C28 C27 174.0(4)
C34 C29 C28 C33 0.5(8)
C34 C29 C28 Eu1 -116.9(4)
C35 C30 C31 C27 -175.1(4)
C35 C30 C31 C36 -1.5(8)
C35 C30 C31 Eu1 115.6(5)
C36 C31 C27 C28 -173.6(4)
C36 C31 C27 C32 -5.2(8)
C36 C31 C27 Eu1 118.8(5)
C32 C27 C28 C29 -168.8(4)
C32 C27 C28 C33 5.0(7)
C32 C27 C28 Eu1 124.0(5)
C50 C51 C52 C47 0.1(9)
C51 C50 C49 C48 -0.4(9)
C51 C52 C47 C48 -0.4(8)
C51 C52 C47 Eu1 -90.2(6)
C52 C47 C48 C49 0.3(8)
C52 C47 C48 Eu1 -101.3(4)
C47 C48 C49 C50 0.1(8)
C49 C50 C51 C52 0.3(9)
C53 C50 C51 C52 -179.9(6)
C53 C50 C49 C48 179.8(6)
Si2 C8 C7 C6 -178.1(3)
Si2 C8 C7 Eu2 -118.1(3)
Si2 C8 C4 C5 178.4(3)
Si2 C8 C4 C3 22.9(8)
Si2 C8 C4 Eu2 107.9(3)
Si2 C8 C4 Eu1 -93.8(4)
Si1 C9 C11 Eu1 77.7(3)
Eu2 C8 C7 C6 -59.9(3)
Eu2 C8 C4 C5 70.5(3)
Eu2 C8 C4 C3 -85.0(5)
Eu2 C8 C4 Eu1 158.3(3)
Eu2 C8 Si2 C18 160.2(2)
Eu2 C8 Si2 C21 -82.2(2)
Eu2 C8 Si2 C24 42.3(3)
Eu2 C7 C6 C5 -61.7(3)
Eu2 C6 C5 C4 -71.1(3)
Eu2 C6 C5 C1 83.7(5)
Eu2 C6 C5 Eu1 -156.2(3)
Eu2 C5 C4 C8 -77.5(3)
Eu2 C5 C4 C3 86.1(3)
Eu2 C5 C4 Eu1 152.49(12)
Eu2 C5 C1 C2 -73.7(3)
Eu2 C5 C1 Si1 115.1(3)
Eu2 C5 C1 Eu1 -141.46(13)
Eu2 C4 C3 C2 72.7(3)
Eu2 C4 C3 Eu1 141.39(12)
Eu2 C3 C2 C1 57.0(3)
Eu2 C3 C2 Eu1 127.91(12)
Eu2 C2 C1 C5 56.9(3)
Eu2 C2 C1 Si1 -131.2(3)
Eu2 C2 C1 Eu1 127.44(11)
Eu2 C1 Si1 C9 176.0(2)
Eu2 C1 Si1 C15 58.9(3)
Eu2 C1 Si1 C12 -64.3(3)
Eu2 C37 C38 C39 68.0(3)
Eu2 C37 C38 C43 -120.7(5)
Eu2 C37 C41 C40 -69.9(3)
Eu2 C37 C41 C46 112.8(5)
Eu2 C38 C39 C40 68.1(3)
Eu2 C38 C39 C44 -119.1(5)
Eu2 C39 C40 C41 69.3(3)
Eu2 C39 C40 C45 -115.2(5)
Eu2 C40 C41 C37 71.3(3)
Eu2 C40 C41 C46 -111.3(5)
Eu1 C5 C4 C8 130.0(3)
Eu1 C5 C4 C3 -66.4(3)
Eu1 C5 C4 Eu2 -152.49(12)
Eu1 C5 C1 C2 67.8(3)
Eu1 C5 C1 Si1 -103.4(3)
Eu1 C5 C1 Eu2 141.46(13)
Eu1 C4 C3 C2 -68.7(3)
Eu1 C4 C3 Eu2 -141.39(12)
Eu1 C3 C2 C1 -70.9(3)
Eu1 C3 C2 Eu2 -127.91(12)
Eu1 C2 C1 C5 -70.6(3)
Eu1 C2 C1 Si1 101.4(3)
Eu1 C2 C1 Eu2 -127.44(11)
Eu1 C1 Si1 C9 7.7(3)
Eu1 C1 Si1 C15 -109.4(2)
Eu1 C1 Si1 C12 127.4(2)
Eu1 C29 C30 C31 70.8(3)
Eu1 C29 C30 C35 -114.2(4)
Eu1 C29 C28 C27 -69.1(3)
Eu1 C29 C28 C33 117.4(5)
Eu1 C30 C31 C27 69.2(3)
Eu1 C30 C31 C36 -117.1(5)
Eu1 C31 C27 C28 67.6(3)
Eu1 C31 C27 C32 -124.0(5)
Eu1 C27 C28 C29 67.2(3)
Eu1 C27 C28 C33 -119.0(4)
Eu1 C47 C48 C49 101.6(5)
Eu1 C48 C49 C50 78.9(6)
